data_2201942
loop_
_publ_author_name
'Yu Liu'
'Duan-Jun Xu'
'Chen-Hsiung Hung'

_publ_section_title
;
 Tris(phenanthroline-\k^2^<i>N,N</i>')cobalt(II) fumarate fumaric acid
 tetrahydrate
;
_journal_issue 5
_journal_name_full 'Acta Crystallographica Section E'
_journal_page_first m297
_journal_page_last m299
_journal_paper_doi 10.1107/S1600536803009024
_journal_volume 59
_journal_year 2003
_chemical_formula_iupac '[Co (C12 H8 N2)3] (C3 H2 O4) (C3 H3 O4), C3 H4 O4, 4H2 O'
_chemical_formula_moiety 'C36 H24 Co N6, C4 H4 O4, C4 H3 O4, C2 H2 O2, C2 H O2, 4(H2 O)'
_chemical_formula_sum 'C48 H42 Co N6 O16'
_chemical_formula_weight 1017.81
_chemical_name_systematic ?
_space_group_IT_number 2
_symmetry_cell_setting triclinic
_symmetry_space_group_name_Hall '-P 1'
_symmetry_space_group_name_H-M 'P -1'
_atom_sites_solution_hydrogens geom
_atom_sites_solution_primary direct
_atom_sites_solution_secondary difmap
_audit_creation_method SHELXL-97
_cell_angle_alpha 102.85(2)
_cell_angle_beta 90.280(10)
_cell_angle_gamma 116.39(2)
_cell_formula_units_Z 2
_cell_length_a 12.167(2)
_cell_length_b 12.487(2)
_cell_length_c 17.040(2)
_cell_measurement_reflns_used 13658
_cell_measurement_temperature 298(2)
_cell_measurement_theta_max 27.0
_cell_measurement_theta_min 1.5
_cell_volume 2245.0(8)
_computing_cell_refinement 'SAINT (Bruker, 1999)'
_computing_data_collection 'SMART (Bruker, 1999)'
_computing_data_reduction SAINT
_computing_molecular_graphics 'ORTEP-3 for Windows (Farrugia, 1997)'
_computing_publication_material 'WinGX (Farrugia, 1999)'
_computing_structure_refinement 'SHELXL97 (Sheldrick, 1997)'
_computing_structure_solution 'SIR92 (Altomare et al., 1993)'
_diffrn_ambient_temperature 298(2)
_diffrn_measured_fraction_theta_full 0.96
_diffrn_measured_fraction_theta_max 0.96
_diffrn_measurement_device_type 'Bruker SMART CCD'
_diffrn_measurement_method '\w and \f'
_diffrn_radiation_monochromator graphite
_diffrn_radiation_source 'fine-focus sealed tube'
_diffrn_radiation_type MoK\a
_diffrn_radiation_wavelength 0.71069
_diffrn_reflns_av_R_equivalents 0.0353
_diffrn_reflns_av_sigmaI/netI 0.1047
_diffrn_reflns_limit_h_max 15
_diffrn_reflns_limit_h_min -15
_diffrn_reflns_limit_k_max 16
_diffrn_reflns_limit_k_min -10
_diffrn_reflns_limit_l_max 21
_diffrn_reflns_limit_l_min -22
_diffrn_reflns_number 14499
_diffrn_reflns_theta_full 27.6
_diffrn_reflns_theta_max 27.6
_diffrn_reflns_theta_min 1.2
_exptl_absorpt_coefficient_mu 0.466
_exptl_absorpt_correction_T_max 0.96
_exptl_absorpt_correction_T_min 0.82
_exptl_absorpt_correction_type empirical
_exptl_absorpt_process_details '(SADABS; Bruker, 1999)'
_exptl_crystal_colour pink
_exptl_crystal_density_diffrn 1.506
_exptl_crystal_density_method 'not measured'
_exptl_crystal_description plate
_exptl_crystal_F_000 1054
_exptl_crystal_size_max 0.42
_exptl_crystal_size_mid 0.22
_exptl_crystal_size_min 0.08
_refine_diff_density_max 0.76
_refine_diff_density_min -0.46
_refine_ls_extinction_method none
_refine_ls_goodness_of_fit_ref 0.858
_refine_ls_hydrogen_treatment constr
_refine_ls_matrix_type full
_refine_ls_number_parameters 658
_refine_ls_number_reflns 9991
_refine_ls_number_restraints 0
_refine_ls_restrained_S_all 0.858
_refine_ls_R_factor_all 0.099
_refine_ls_R_factor_gt 0.052
_refine_ls_shift/su_max 0.002
_refine_ls_shift/su_mean 0.000
_refine_ls_structure_factor_coef Fsqd
_refine_ls_weighting_details 'calc w = 1/[\s^2^(Fo^2^)+(0.0578P)^2^] where P = (Fo^2^+2Fc^2^)/3'
_refine_ls_weighting_scheme calc
_refine_ls_wR_factor_gt 0.114
_refine_ls_wR_factor_ref 0.135
_reflns_number_gt 5138
_reflns_number_total 9991
_reflns_threshold_expression I>2\s(I)
_cod_data_source_file cv6185.cif
_cod_data_source_block I
_cod_database_code 2201942
_cod_database_fobs_code 2201942

loop_
_symmetry_equiv_pos_as_xyz
'x, y, z'
'-x, -y, -z'

loop_
_atom_site_label
_atom_site_fract_x
_atom_site_fract_y
_atom_site_fract_z
_atom_site_U_iso_or_equiv
_atom_site_adp_type
_atom_site_calc_flag
_atom_site_refinement_flags
_atom_site_occupancy
_atom_site_disorder_assembly
_atom_site_disorder_group
_atom_site_type_symbol
Co 0.81131(3) 0.82696(4) 0.23014(2) 0.03139(13) Uani d . 1 . . Co
O1 0.2464(2) 0.6364(2) 0.34103(15) 0.0691(7) Uani d . 1 . . O
O2 0.1733(2) 0.7260(3) 0.2717(2) 0.0880(9) Uani d . 1 . . O
O3 0.5641(3) 1.1219(3) 0.30102(16) 0.0793(9) Uani d . 1 . . O
O4 0.5679(2) 1.0971(2) 0.42327(16) 0.0731(8) Uani d . 1 . . O
O11 0.2290(4) 0.6913(3) 0.52769(18) 0.1089(12) Uani d . 1 . . O
O12 0.1134(3) 0.7149(3) 0.6200(2) 0.0974(11) Uani d . 1 . . O
O13 0.4375(3) 0.2793(3) 0.04708(18) 0.0944(10) Uani d . 1 . . O
O14 0.6300(3) 0.4168(3) 0.06735(18) 0.0845(9) Uani d . 1 . . O
O15 0.4259(2) 0.6419(2) 0.41561(17) 0.0729(8) Uani d . 1 . . O
O16 0.2972(2) 0.4533(3) 0.42391(19) 0.0884(10) Uani d . 1 . . O
O17 0.4874(4) 0.1627(3) 0.1343(2) 0.1278(15) Uani d . 1 . . O
O18 0.5003(3) 0.0056(3) 0.15825(19) 0.0904(10) Uani d . 1 . . O
O21 0.1804(3) 0.7787(3) 0.11029(18) 0.1017(10) Uani d . 1 . . O
O22 0.8471(3) 0.3844(3) 0.04302(19) 0.0962(10) Uani d . 1 . . O
O23 0.0330(3) 0.4775(3) 0.1748(2) 0.1140(12) Uani d . 1 . . O
O24 0.0906(3) 0.3486(4) 0.2746(2) 0.1347(15) Uani d . 1 . . O
N1 0.9967(2) 0.9438(2) 0.27818(14) 0.0371(6) Uani d . 1 . . N
N2 0.7906(2) 0.9022(2) 0.34961(14) 0.0371(6) Uani d . 1 . . N
N3 0.8500(2) 0.7741(2) 0.11298(14) 0.0361(6) Uani d . 1 . . N
N4 0.8138(2) 0.9688(2) 0.18236(15) 0.0404(6) Uani d . 1 . . N
N5 0.6211(2) 0.7225(2) 0.20174(14) 0.0400(6) Uani d . 1 . . N
N6 0.7870(2) 0.6646(2) 0.25900(14) 0.0393(6) Uani d . 1 . . N
C1 1.0978(3) 0.9647(3) 0.24169(19) 0.0441(8) Uani d . 1 . . C
H1 1.0918 0.9100 0.1929 0.053 Uiso calc R 1 . . H
C2 1.2133(3) 1.0656(3) 0.2732(2) 0.0525(9) Uani d . 1 . . C
H2 1.2818 1.0782 0.2453 0.063 Uiso calc R 1 . . H
C3 1.2230(3) 1.1441(3) 0.3449(2) 0.0559(10) Uani d . 1 . . C
H3 1.2988 1.2118 0.3665 0.067 Uiso calc R 1 . . H
C4 1.1197(3) 1.1241(3) 0.3870(2) 0.0465(8) Uani d . 1 . . C
C5 1.1235(3) 1.2009(3) 0.4649(2) 0.0563(10) Uani d . 1 . . C
H5 1.1969 1.2702 0.4887 0.068 Uiso calc R 1 . . H
C6 1.0214(3) 1.1731(3) 0.5036(2) 0.0560(10) Uani d . 1 . . C
H6 1.0262 1.2223 0.5546 0.067 Uiso calc R 1 . . H
C7 0.9057(3) 1.0690(3) 0.46748(19) 0.0442(8) Uani d . 1 . . C
C8 0.7961(3) 1.0351(4) 0.5047(2) 0.0574(10) Uani d . 1 . . C
H8 0.7971 1.0802 0.5563 0.069 Uiso calc R 1 . . H
C9 0.6902(3) 0.9380(3) 0.4663(2) 0.0535(9) Uani d . 1 . . C
H9 0.6185 0.9139 0.4915 0.064 Uiso calc R 1 . . H
C10 0.6901(3) 0.8741(3) 0.38799(19) 0.0466(8) Uani d . 1 . . C
H10 0.6160 0.8085 0.3612 0.056 Uiso calc R 1 . . H
C11 0.8988(3) 0.9986(3) 0.39041(17) 0.0351(7) Uani d . 1 . . C
C12 1.0081(3) 1.0233(3) 0.35111(17) 0.0353(7) Uani d . 1 . . C
C13 0.8712(3) 0.6794(3) 0.07891(19) 0.0430(8) Uani d . 1 . . C
H13 0.8750 0.6296 0.1111 0.052 Uiso calc R 1 . . H
C14 0.8881(3) 0.6511(3) -0.0019(2) 0.0483(9) Uani d . 1 . . C
H14 0.9038 0.5845 -0.0227 0.058 Uiso calc R 1 . . H
C15 0.8815(3) 0.7210(3) -0.0506(2) 0.0501(9) Uani d . 1 . . C
H15 0.8925 0.7024 -0.1050 0.060 Uiso calc R 1 . . H
C16 0.8581(3) 0.8206(3) -0.01889(18) 0.0414(8) Uani d . 1 . . C
C17 0.8512(3) 0.9005(3) -0.0649(2) 0.0554(10) Uani d . 1 . . C
H17 0.8582 0.8843 -0.1201 0.067 Uiso calc R 1 . . H
C18 0.8341(3) 1.0011(4) -0.0286(2) 0.0568(10) Uani d . 1 . . C
H18 0.8310 1.0528 -0.0593 0.068 Uiso calc R 1 . . H
C19 0.8214(3) 1.0262(3) 0.0540(2) 0.0435(8) Uani d . 1 . . C
C20 0.8089(3) 1.1317(3) 0.0956(2) 0.0578(10) Uani d . 1 . . C
H20 0.8076 1.1873 0.0677 0.069 Uiso calc R 1 . . H
C21 0.7988(3) 1.1505(3) 0.1760(2) 0.0550(9) Uani d . 1 . . C
H21 0.7909 1.2195 0.2036 0.066 Uiso calc R 1 . . H
C22 0.8002(3) 1.0668(3) 0.2176(2) 0.0481(8) Uani d . 1 . . C
H22 0.7911 1.0806 0.2725 0.058 Uiso calc R 1 . . H
C23 0.8249(3) 0.9486(3) 0.10042(18) 0.0381(7) Uani d . 1 . . C
C24 0.8450(3) 0.8460(3) 0.06486(17) 0.0361(7) Uani d . 1 . . C
C25 0.5398(3) 0.7516(3) 0.1726(2) 0.0507(9) Uani d . 1 . . C
H25 0.5683 0.8264 0.1584 0.061 Uiso calc R 1 . . H
C26 0.4119(3) 0.6734(4) 0.1622(2) 0.0603(10) Uani d . 1 . . C
H26 0.3575 0.6957 0.1401 0.072 Uiso calc R 1 . . H
C27 0.3681(3) 0.5656(4) 0.1845(2) 0.0611(11) Uani d . 1 . . C
H27 0.2834 0.5148 0.1793 0.073 Uiso calc R 1 . . H
C28 0.4507(3) 0.5307(3) 0.2156(2) 0.0499(9) Uani d . 1 . . C
C29 0.4146(4) 0.4185(4) 0.2399(2) 0.0664(11) Uani d . 1 . . C
H29 0.3310 0.3644 0.2366 0.080 Uiso calc R 1 . . H
C30 0.4990(4) 0.3897(3) 0.2673(2) 0.0657(11) Uani d . 1 . . C
H30 0.4726 0.3153 0.2819 0.079 Uiso calc R 1 . . H
C31 0.6284(3) 0.4701(3) 0.2746(2) 0.0517(9) Uani d . 1 . . C
C32 0.7199(4) 0.4443(4) 0.3023(2) 0.0658(11) Uani d . 1 . . C
H32 0.6982 0.3713 0.3180 0.079 Uiso calc R 1 . . H
C33 0.8400(4) 0.5254(4) 0.3063(2) 0.0583(10) Uani d . 1 . . C
H33 0.9016 0.5080 0.3235 0.070 Uiso calc R 1 . . H
C34 0.8709(3) 0.6355(3) 0.28446(19) 0.0484(9) Uani d . 1 . . C
H34 0.9540 0.6909 0.2879 0.058 Uiso calc R 1 . . H
C35 0.6668(3) 0.5831(3) 0.25405(18) 0.0412(8) Uani d . 1 . . C
C36 0.5772(3) 0.6128(3) 0.22259(18) 0.0415(8) Uani d . 1 . . C
C41 0.2517(3) 0.7281(4) 0.3211(2) 0.0570(10) Uani d . 1 . . C
C42 0.3634(3) 0.8509(4) 0.3580(2) 0.0606(10) Uani d . 1 . . C
H42 0.4004 0.8643 0.4095 0.073 Uiso calc R 1 . . H
C43 0.4081(3) 0.9364(4) 0.3207(2) 0.0587(10) Uani d . 1 . . C
H43 0.3681 0.9223 0.2701 0.070 Uiso calc R 1 . . H
C44 0.5217(3) 1.0590(4) 0.3529(3) 0.0568(10) Uani d . 1 . . C
C51 0.1276(5) 0.6567(4) 0.5592(3) 0.0837(16) Uani d . 1 . . C
C52A -0.002(2) 0.5374(14) 0.5287(6) 0.058(2) Uani d P 0.50 . . C
C52B 0.0584(9) 0.5334(14) 0.4955(10) 0.059(3) Uani d P 0.50 . . C
C53 0.5266(4) 0.3846(4) 0.0435(2) 0.0593(10) Uani d . 1 . . C
C54 0.4705(5) 0.4527(4) 0.0054(3) 0.0842(15) Uani d . 1 . . C
H54 0.3856 0.4152 -0.0092 0.101 Uiso calc R 1 . . H
C55 0.3967(4) 0.5398(4) 0.4379(2) 0.0599(10) Uani d . 1 . . C
C56 0.5029(3) 0.5442(3) 0.4845(2) 0.0651(11) Uani d . 1 . . C
H56 0.5784 0.6147 0.4918 0.078 Uiso calc R 1 . . H
C61 0.4901(4) 0.0653(5) 0.1113(3) 0.0753(13) Uani d . 1 . . C
C62A 0.4823(12) -0.0240(17) 0.0290(12) 0.078(5) Uani d P 0.50 . . C
C62B 0.4870(11) 0.0451(17) 0.0215(9) 0.069(3) Uani d P 0.50 . . C
H03 0.5679 1.1033 0.2499 0.080 Uiso d . 1 . . H
H011 0.2885 0.7531 0.5627 0.080 Uiso d . 1 . . H
H013 0.4740 0.2606 0.0872 0.080 Uiso d . 1 . . H
H015 0.3658 0.6615 0.4237 0.080 Uiso d . 1 . . H
H211 0.1796 0.7414 0.1566 0.080 Uiso d . 1 . . H
H212 0.1993 0.7312 0.0660 0.080 Uiso d . 1 . . H
H221 0.7744 0.3958 0.0601 0.080 Uiso d . 1 . . H
H222 0.8984 0.4349 0.0952 0.080 Uiso d . 1 . . H
H231 0.0388 0.4608 0.2255 0.080 Uiso d . 1 . . H
H232 0.0578 0.5587 0.1922 0.080 Uiso d . 1 . . H
H241 0.0220 0.3206 0.3029 0.080 Uiso d . 1 . . H
H242 0.1477 0.3885 0.3136 0.050 Uiso d . 1 . . H
H52A -0.0774 0.5109 0.5460 0.080 Uiso d P 0.50 . . H
H52B 0.0844 0.4974 0.4543 0.080 Uiso d P 0.50 . . H
H62A 0.4473 -0.1016 0.0176 0.080 Uiso d P 0.50 . . H
H62B 0.4682 0.0825 -0.0072 0.080 Uiso d P 0.50 . . H

loop_
_atom_site_aniso_label
_atom_site_aniso_U_11
_atom_site_aniso_U_22
_atom_site_aniso_U_33
_atom_site_aniso_U_12
_atom_site_aniso_U_13
_atom_site_aniso_U_23
Co 0.0300(2) 0.0293(2) 0.0313(2) 0.01135(19) 0.00179(16) 0.00572(17)
O1 0.0683(18) 0.0529(18) 0.0671(18) 0.0122(15) -0.0003(13) 0.0130(15)
O2 0.0585(18) 0.077(2) 0.127(3) 0.0256(16) -0.0089(17) 0.0330(19)
O3 0.091(2) 0.0663(19) 0.0633(18) 0.0158(17) 0.0080(15) 0.0263(15)
O4 0.088(2) 0.0647(19) 0.0486(16) 0.0209(16) -0.0012(14) 0.0117(14)
O11 0.128(3) 0.075(2) 0.064(2) 0.014(2) -0.004(2) -0.0244(17)
O12 0.064(2) 0.090(3) 0.106(3) 0.0067(19) 0.0007(19) 0.025(2)
O13 0.070(2) 0.108(3) 0.095(2) 0.024(2) -0.0140(17) 0.044(2)
O14 0.0628(19) 0.084(2) 0.096(2) 0.0246(17) -0.0001(16) 0.0224(18)
O15 0.0594(17) 0.0576(18) 0.099(2) 0.0195(15) 0.0122(15) 0.0294(16)
O16 0.0520(17) 0.0544(19) 0.135(3) 0.0007(15) -0.0101(17) 0.0303(19)
O17 0.229(5) 0.085(3) 0.059(2) 0.065(3) -0.015(2) 0.0155(19)
O18 0.106(3) 0.086(2) 0.073(2) 0.047(2) -0.0059(18) 0.0023(18)
O21 0.138(3) 0.098(2) 0.088(2) 0.069(2) -0.0017(19) 0.0244(19)
O22 0.111(2) 0.085(2) 0.118(3) 0.067(2) 0.018(2) 0.0250(19)
O23 0.095(2) 0.098(3) 0.112(3) 0.032(2) 0.021(2) -0.015(2)
O24 0.069(2) 0.161(4) 0.099(3) 0.008(2) -0.0045(18) -0.011(2)
N1 0.0343(14) 0.0358(15) 0.0390(14) 0.0138(13) 0.0035(11) 0.0105(12)
N2 0.0355(14) 0.0369(16) 0.0362(14) 0.0148(13) 0.0026(11) 0.0079(12)
N3 0.0360(14) 0.0299(15) 0.0367(14) 0.0123(12) -0.0002(11) 0.0036(12)
N4 0.0378(15) 0.0369(16) 0.0455(16) 0.0168(13) 0.0051(12) 0.0091(13)
N5 0.0369(15) 0.0403(17) 0.0380(15) 0.0173(13) -0.0018(11) 0.0015(13)
N6 0.0408(15) 0.0376(16) 0.0349(14) 0.0155(14) 0.0030(11) 0.0055(12)
C1 0.0417(19) 0.047(2) 0.0404(18) 0.0181(17) 0.0054(15) 0.0098(16)
C2 0.0364(19) 0.060(3) 0.055(2) 0.0137(19) 0.0090(16) 0.021(2)
C3 0.0354(19) 0.053(2) 0.066(2) 0.0049(18) 0.0020(17) 0.022(2)
C4 0.046(2) 0.040(2) 0.049(2) 0.0125(17) 0.0032(16) 0.0187(17)
C5 0.058(2) 0.036(2) 0.047(2) 0.0052(18) -0.0151(18) -0.0046(17)
C6 0.066(2) 0.043(2) 0.0378(19) 0.015(2) -0.0065(18) -0.0081(17)
C7 0.052(2) 0.040(2) 0.0419(19) 0.0217(18) 0.0056(16) 0.0110(16)
C8 0.071(3) 0.071(3) 0.043(2) 0.043(2) 0.0165(19) 0.0130(19)
C9 0.046(2) 0.059(3) 0.049(2) 0.021(2) 0.0118(17) 0.0056(19)
C10 0.0380(19) 0.051(2) 0.047(2) 0.0180(17) 0.0082(15) 0.0111(17)
C11 0.0391(18) 0.0293(17) 0.0325(16) 0.0136(15) -0.0005(13) 0.0042(14)
C12 0.0361(17) 0.0294(17) 0.0331(16) 0.0091(15) -0.0009(13) 0.0070(14)
C13 0.0426(19) 0.039(2) 0.0461(19) 0.0185(17) 0.0047(15) 0.0084(16)
C14 0.048(2) 0.043(2) 0.047(2) 0.0205(18) 0.0076(16) -0.0013(17)
C15 0.046(2) 0.051(2) 0.0385(19) 0.0136(18) 0.0067(15) 0.0020(17)
C16 0.0366(18) 0.037(2) 0.0369(17) 0.0068(16) -0.0004(14) 0.0057(15)
C17 0.058(2) 0.058(3) 0.039(2) 0.014(2) 0.0004(16) 0.0169(19)
C18 0.058(2) 0.056(2) 0.056(2) 0.018(2) 0.0050(18) 0.032(2)
C19 0.0405(19) 0.036(2) 0.047(2) 0.0100(16) -0.0005(15) 0.0135(16)
C20 0.052(2) 0.045(2) 0.075(3) 0.0150(19) -0.0001(19) 0.028(2)
C21 0.059(2) 0.036(2) 0.069(3) 0.0231(19) 0.0034(19) 0.0079(19)
C22 0.053(2) 0.038(2) 0.052(2) 0.0228(18) 0.0046(16) 0.0034(17)
C23 0.0354(17) 0.0324(18) 0.0379(17) 0.0094(15) -0.0018(13) 0.0060(15)
C24 0.0325(17) 0.0349(18) 0.0349(17) 0.0104(15) 0.0002(13) 0.0079(15)
C25 0.047(2) 0.055(2) 0.053(2) 0.0294(19) 0.0022(16) 0.0056(18)
C26 0.044(2) 0.073(3) 0.055(2) 0.030(2) -0.0060(17) -0.009(2)
C27 0.035(2) 0.063(3) 0.058(2) 0.015(2) 0.0020(17) -0.018(2)
C28 0.0375(19) 0.045(2) 0.045(2) 0.0072(17) 0.0067(15) -0.0047(17)
C29 0.051(2) 0.046(3) 0.068(3) -0.001(2) 0.014(2) 0.001(2)
C30 0.072(3) 0.035(2) 0.064(3) 0.003(2) 0.020(2) 0.0091(19)
C31 0.061(2) 0.042(2) 0.047(2) 0.017(2) 0.0168(17) 0.0157(17)
C32 0.090(3) 0.051(3) 0.065(3) 0.032(2) 0.018(2) 0.030(2)
C33 0.075(3) 0.059(3) 0.055(2) 0.040(2) 0.0068(19) 0.020(2)
C34 0.049(2) 0.055(2) 0.046(2) 0.0261(19) 0.0064(16) 0.0164(18)
C35 0.0418(19) 0.036(2) 0.0370(17) 0.0121(16) 0.0081(14) 0.0056(15)
C36 0.0384(19) 0.040(2) 0.0383(18) 0.0135(16) 0.0078(14) 0.0051(15)
C41 0.045(2) 0.048(3) 0.063(2) 0.017(2) -0.0011(18) -0.005(2)
C42 0.063(3) 0.059(3) 0.065(2) 0.033(2) 0.017(2) 0.015(2)
C43 0.057(2) 0.055(3) 0.068(3) 0.029(2) 0.0096(19) 0.016(2)
C44 0.053(2) 0.053(3) 0.073(3) 0.028(2) 0.021(2) 0.024(2)
C51 0.097(4) 0.046(3) 0.072(3) 0.003(3) -0.036(3) 0.012(3)
C52A 0.061(7) 0.050(8) 0.048(5) 0.015(8) 0.010(7) 0.009(6)
C52B 0.052(6) 0.041(7) 0.050(6) 0.001(6) -0.001(7) -0.013(5)
C53 0.078(3) 0.058(3) 0.048(2) 0.040(3) 0.002(2) 0.007(2)
C54 0.097(4) 0.065(4) 0.056(3) 0.015(3) 0.016(2) 0.000(3)
C55 0.049(2) 0.050(3) 0.068(3) 0.014(2) 0.008(2) 0.011(2)
C56 0.045(2) 0.051(3) 0.085(3) 0.009(2) 0.006(2) 0.019(2)
C61 0.065(3) 0.086(4) 0.047(3) 0.020(3) 0.003(2) -0.005(3)
C62A 0.068(7) 0.088(10) 0.097(16) 0.044(7) -0.001(7) 0.041(9)
C62B 0.066(6) 0.120(12) 0.032(5) 0.053(7) 0.011(4) 0.020(7)

loop_
_atom_type_symbol
_atom_type_description
_atom_type_scat_dispersion_real
_atom_type_scat_dispersion_imag
_atom_type_scat_source
C C 0.0033 0.0016 'International Tables Vol C Tables 4.2.6.8 and 6.1.1.4'
H H 0.0000 0.0000 'International Tables Vol C Tables 4.2.6.8 and 6.1.1.4'
N N 0.0061 0.0033 'International Tables Vol C Tables 4.2.6.8 and 6.1.1.4'
O O 0.0106 0.0060 'International Tables Vol C Tables 4.2.6.8 and 6.1.1.4'
Co Co 0.3494 0.9721 'International Tables Vol C Tables 4.2.6.8 and 6.1.1.4'

loop_
_geom_angle_atom_site_label_1
_geom_angle_atom_site_label_2
_geom_angle_atom_site_label_3
_geom_angle_site_symmetry_1
_geom_angle
N5 Co N3 . 94.50(9)
N5 Co N6 . 79.85(10)
N3 Co N6 . 93.64(10)
N5 Co N4 . 92.65(10)
N3 Co N4 . 79.77(10)
N6 Co N4 . 169.66(10)
N5 Co N1 . 170.34(9)
N3 Co N1 . 95.12(9)
N6 Co N1 . 100.40(10)
N4 Co N1 . 88.20(9)
N5 Co N2 . 91.21(9)
N3 Co N2 . 172.92(9)
N6 Co N2 . 91.49(10)
N4 Co N2 . 95.80(10)
N1 Co N2 . 79.13(9)
C44 O3 H03 . 134.1
C51 O11 H011 . 109.7
C53 O13 H013 . 100.5
C55 O15 H015 . 108.2
H211 O21 H212 . 105.4
H221 O22 H222 . 93.6
H231 O23 H232 . 98.2
H241 O24 H242 . 100.3
C1 N1 C12 . 117.6(3)
C1 N1 Co . 128.7(2)
C12 N1 Co . 112.36(19)
C10 N2 C11 . 117.4(3)
C10 N2 Co . 130.3(2)
C11 N2 Co . 112.30(18)
C13 N3 C24 . 117.5(3)
C13 N3 Co . 129.9(2)
C24 N3 Co . 112.5(2)
C22 N4 C23 . 117.8(3)
C22 N4 Co . 129.9(2)
C23 N4 Co . 112.2(2)
C25 N5 C36 . 117.9(3)
C25 N5 Co . 129.3(2)
C36 N5 Co . 112.6(2)
C34 N6 C35 . 117.9(3)
C34 N6 Co . 129.4(2)
C35 N6 Co . 112.6(2)
N1 C1 C2 . 123.1(3)
N1 C1 H1 . 118.4
C2 C1 H1 . 118.4
C3 C2 C1 . 118.6(3)
C3 C2 H2 . 120.7
C1 C2 H2 . 120.7
C2 C3 C4 . 120.4(3)
C2 C3 H3 . 119.8
C4 C3 H3 . 119.8
C12 C4 C3 . 117.4(3)
C12 C4 C5 . 118.8(3)
C3 C4 C5 . 123.7(3)
C6 C5 C4 . 120.6(3)
C6 C5 H5 . 119.7
C4 C5 H5 . 119.7
C5 C6 C7 . 121.2(3)
C5 C6 H6 . 119.4
C7 C6 H6 . 119.4
C11 C7 C8 . 117.2(3)
C11 C7 C6 . 118.9(3)
C8 C7 C6 . 123.9(3)
C9 C8 C7 . 120.6(3)
C9 C8 H8 . 119.7
C7 C8 H8 . 119.7
C8 C9 C10 . 118.7(3)
C8 C9 H9 . 120.6
C10 C9 H9 . 120.6
N2 C10 C9 . 123.4(3)
N2 C10 H10 . 118.3
C9 C10 H10 . 118.3
N2 C11 C7 . 122.7(3)
N2 C11 C12 . 117.2(3)
C7 C11 C12 . 120.1(3)
N1 C12 C4 . 122.7(3)
N1 C12 C11 . 117.1(3)
C4 C12 C11 . 120.2(3)
N3 C13 C14 . 123.4(3)
N3 C13 H13 . 118.3
C14 C13 H13 . 118.3
C15 C14 C13 . 119.6(3)
C15 C14 H14 . 120.2
C13 C14 H14 . 120.2
C14 C15 C16 . 119.8(3)
C14 C15 H15 . 120.1
C16 C15 H15 . 120.1
C15 C16 C24 . 117.5(3)
C15 C16 C17 . 124.0(3)
C24 C16 C17 . 118.5(3)
C18 C17 C16 . 120.9(3)
C18 C17 H17 . 119.6
C16 C17 H17 . 119.6
C17 C18 C19 . 120.6(3)
C17 C18 H18 . 119.7
C19 C18 H18 . 119.7
C23 C19 C18 . 120.1(3)
C23 C19 C20 . 116.8(3)
C18 C19 C20 . 123.1(3)
C21 C20 C19 . 119.5(3)
C21 C20 H20 . 120.2
C19 C20 H20 . 120.2
C20 C21 C22 . 120.1(3)
C20 C21 H21 . 120.0
C22 C21 H21 . 120.0
N4 C22 C21 . 122.9(3)
N4 C22 H22 . 118.6
C21 C22 H22 . 118.6
N4 C23 C19 . 122.9(3)
N4 C23 C24 . 116.7(3)
C19 C23 C24 . 120.4(3)
N3 C24 C23 . 118.2(3)
N3 C24 C16 . 122.2(3)
C23 C24 C16 . 119.6(3)
N5 C25 C26 . 122.3(3)
N5 C25 H25 . 118.8
C26 C25 H25 . 118.8
C27 C26 C25 . 119.9(4)
C27 C26 H26 . 120.1
C25 C26 H26 . 120.1
C26 C27 C28 . 119.8(3)
C26 C27 H27 . 120.1
C28 C27 H27 . 120.1
C27 C28 C36 . 116.8(3)
C27 C28 C29 . 124.4(3)
C36 C28 C29 . 118.7(3)
C30 C29 C28 . 121.2(4)
C30 C29 H29 . 119.4
C28 C29 H29 . 119.4
C29 C30 C31 . 121.8(4)
C29 C30 H30 . 119.1
C31 C30 H30 . 119.1
C32 C31 C35 . 117.5(3)
C32 C31 C30 . 124.1(4)
C35 C31 C30 . 118.5(4)
C33 C32 C31 . 119.8(3)
C33 C32 H32 . 120.1
C31 C32 H32 . 120.1
C32 C33 C34 . 119.4(4)
C32 C33 H33 . 120.3
C34 C33 H33 . 120.3
N6 C34 C33 . 122.9(3)
N6 C34 H34 . 118.6
C33 C34 H34 . 118.6
N6 C35 C31 . 122.5(3)
N6 C35 C36 . 117.4(3)
C31 C35 C36 . 120.0(3)
N5 C36 C28 . 123.2(3)
N5 C36 C35 . 116.9(3)
C28 C36 C35 . 119.8(3)
O1 C41 O2 . 124.9(4)
O1 C41 C42 . 116.9(4)
O2 C41 C42 . 118.2(4)
C43 C42 C41 . 122.1(4)
C43 C42 H42 . 118.9
C41 C42 H42 . 118.9
C42 C43 C44 . 124.7(4)
C42 C43 H43 . 117.7
C44 C43 H43 . 117.7
O4 C44 O3 . 121.9(4)
O4 C44 C43 . 123.4(3)
O3 C44 C43 . 114.7(4)
O12 C51 O11 . 123.7(4)
O12 C51 C52B . 140.7(8)
O11 C51 C52B . 95.6(7)
O12 C51 C52A . 105.9(7)
O11 C51 C52A . 130.4(7)
C52A C52A C51 2_566 113(3)
C52A C52A H52A 2_566 112
C51 C52A H52A . 134.4
C52B C52B C51 2_566 116(2)
C52B C52B H52B 2_566 114
C51 C52B H52B . 130.7
O14 C53 O13 . 122.8(4)
O14 C53 C54 . 129.3(4)
O13 C53 C54 . 107.9(4)
C54 C54 C53 2_665 122.2(7)
C54 C54 H54 2_665 118.9
C53 C54 H54 . 118.9
O16 C55 O15 . 124.7(4)
O16 C55 C56 . 123.1(4)
O15 C55 C56 . 112.1(3)
C56 C56 C55 2_666 124.2(5)
C56 C56 H56 2_666 117.9
C55 C56 H56 . 117.9
O17 C61 O18 . 123.3(4)
O17 C61 C62B . 104.5(9)
O18 C61 C62B . 132.1(9)
O17 C61 C62A . 137.6(7)
O18 C61 C62A . 99.0(7)
C62A C62A C61 2_655 116(2)
C62A C62A H62A 2_655 116
C61 C62A H62A . 127.0
C62B C62B C61 2_655 119(2)
C62B C62B H62B 2_655 114
C61 C62B H62B . 126.8

loop_
_geom_bond_atom_site_label_1
_geom_bond_atom_site_label_2
_geom_bond_site_symmetry_2
_geom_bond_distance
_geom_bond_publ_flag
Co N5 . 2.078(2) y
Co N3 . 2.084(2) y
Co N6 . 2.086(3) y
Co N4 . 2.097(3) y
Co N1 . 2.101(2) y
Co N2 . 2.111(2) y
O1 C41 . 1.242(4) y
O2 C41 . 1.255(4) y
O3 C44 . 1.272(4) y
O3 H03 . 0.858 ?
O4 C44 . 1.217(4) y
O11 C51 . 1.277(6) y
O11 H011 . 0.877 ?
O12 C51 . 1.188(6) y
O13 C53 . 1.295(5) y
O13 H013 . 0.937 ?
O14 C53 . 1.176(4) y
O15 C55 . 1.307(4) y
O15 H015 . 0.872 ?
O16 C55 . 1.188(4) y
O17 C61 . 1.207(6) y
O18 C61 . 1.248(5) y
O21 H211 . 1.000 ?
O21 H212 . 0.948 ?
O22 H221 . 0.991 ?
O22 H222 . 0.987 ?
O23 H231 . 0.942 ?
O23 H232 . 0.895 ?
O24 H241 . 0.933 ?
O24 H242 . 0.844 ?
N1 C1 . 1.328(4) ?
N1 C12 . 1.370(4) ?
N2 C10 . 1.332(4) ?
N2 C11 . 1.370(4) ?
N3 C13 . 1.330(4) ?
N3 C24 . 1.364(4) ?
N4 C22 . 1.319(4) ?
N4 C23 . 1.381(4) ?
N5 C25 . 1.324(4) ?
N5 C36 . 1.362(4) ?
N6 C34 . 1.326(4) ?
N6 C35 . 1.349(4) ?
C1 C2 . 1.402(4) ?
C1 H1 . 0.930 ?
C2 C3 . 1.354(5) ?
C2 H2 . 0.930 ?
C3 C4 . 1.402(4) ?
C3 H3 . 0.930 ?
C4 C12 . 1.389(4) ?
C4 C5 . 1.442(5) ?
C5 C6 . 1.351(5) ?
C5 H5 . 0.930 ?
C6 C7 . 1.436(4) ?
C6 H6 . 0.930 ?
C7 C11 . 1.387(4) ?
C7 C8 . 1.409(4) ?
C8 C9 . 1.345(5) ?
C8 H8 . 0.930 ?
C9 C10 . 1.394(4) ?
C9 H9 . 0.930 ?
C10 H10 . 0.930 ?
C11 C12 . 1.432(4) ?
C13 C14 . 1.383(4) ?
C13 H13 . 0.930 ?
C14 C15 . 1.358(4) ?
C14 H14 . 0.930 ?
C15 C16 . 1.391(4) ?
C15 H15 . 0.930 ?
C16 C24 . 1.417(4) ?
C16 C17 . 1.429(5) ?
C17 C18 . 1.375(5) ?
C17 H17 . 0.930 ?
C18 C19 . 1.399(4) ?
C18 H18 . 0.930 ?
C19 C23 . 1.394(4) ?
C19 C20 . 1.422(5) ?
C20 C21 . 1.355(5) ?
C20 H20 . 0.930 ?
C21 C22 . 1.392(4) ?
C21 H21 . 0.930 ?
C22 H22 . 0.930 ?
C23 C24 . 1.414(4) ?
C25 C26 . 1.405(4) ?
C25 H25 . 0.930 ?
C26 C27 . 1.353(5) ?
C26 H26 . 0.930 ?
C27 C28 . 1.403(5) ?
C27 H27 . 0.930 ?
C28 C36 . 1.406(4) ?
C28 C29 . 1.428(5) ?
C29 C30 . 1.343(5) ?
C29 H29 . 0.930 ?
C30 C31 . 1.428(5) ?
C30 H30 . 0.930 ?
C31 C32 . 1.396(5) ?
C31 C35 . 1.403(4) ?
C32 C33 . 1.348(5) ?
C32 H32 . 0.930 ?
C33 C34 . 1.392(5) ?
C33 H33 . 0.930 ?
C34 H34 . 0.930 ?
C35 C36 . 1.434(4) ?
C41 C42 . 1.518(5) ?
C42 C43 . 1.276(5) ?
C42 H42 . 0.930 ?
C43 C44 . 1.514(5) ?
C43 H43 . 0.930 ?
C51 C52B . 1.534(18) ?
C51 C52A . 1.59(2) ?
C52A C52A 2_566 1.21(2) ?
C52A H52A . 0.90 ?
C52B C52B 2_566 1.32(2) ?
C52B H52B . 0.88 ?
C53 C54 . 1.539(6) ?
C54 C54 2_665 1.135(7) ?
C54 H54 . 0.930 ?
C55 C56 . 1.486(5) ?
C56 C56 2_666 1.302(7) ?
C56 H56 . 0.930 ?
C61 C62B . 1.492(16) ?
C61 C62A . 1.56(3) ?
C62A C62A 2_655 1.25(3) ?
C62A H62A . 0.841 ?
C62B C62B 2_655 1.36(3) ?
C62B H62B . 0.839 ?

loop_
_geom_hbond_atom_site_label_D
_geom_hbond_atom_site_label_H
_geom_hbond_atom_site_label_A
_geom_hbond_site_symmetry_A
_geom_hbond_distance_DH
_geom_hbond_distance_HA
_geom_hbond_distance_DA
_geom_hbond_angle_DHA
_geom_hbond_publ_flag
O3 H03 O18 1_565 0.86 1.69 2.457(4) 147 y
O13 H013 O17 . 0.94 1.67 2.537(5) 152 y
O15 H015 O1 . 0.87 1.89 2.488(4) 124 y
O11 H011 O4 2_676 0.88 1.87 2.642(5) 146 y
O21 H211 O2 . 1.00 2.01 2.962(5) 158 y
O21 H212 O22 2_665 0.95 1.98 2.847(5) 151 y
O22 H221 O14 . 0.99 1.89 2.863(6) 167 y
O22 H222 O23 1_655 0.99 1.92 2.822(5) 151 y
O23 H231 O24 . 0.94 2.09 2.860(5) 138 y
O23 H232 O2 . 0.90 2.07 2.874(5) 149 y
O24 H241 O12 2_566 0.93 2.07 2.990(5) 171 y
O24 H242 O16 . 0.84 2.34 3.168(5) 167 y

loop_
_geom_torsion_atom_site_label_1
_geom_torsion_atom_site_label_2
_geom_torsion_atom_site_label_3
_geom_torsion_atom_site_label_4
_geom_torsion_site_symmetry_4
_geom_torsion
N3 Co N1 C1 . -3.1(3)
N6 Co N1 C1 . 91.6(3)
N4 Co N1 C1 . -82.7(3)
N2 Co N1 C1 . -178.9(3)
N3 Co N1 C12 . 163.4(2)
N6 Co N1 C12 . -102.0(2)
N4 Co N1 C12 . 83.8(2)
N2 Co N1 C12 . -12.44(19)
N5 Co N2 C10 . 7.2(3)
N6 Co N2 C10 . -72.7(3)
N4 Co N2 C10 . 100.0(3)
N1 Co N2 C10 . -173.0(3)
N5 Co N2 C11 . -169.4(2)
N6 Co N2 C11 . 110.7(2)
N4 Co N2 C11 . -76.6(2)
N1 Co N2 C11 . 10.41(19)
N5 Co N3 C13 . -90.1(3)
N6 Co N3 C13 . -10.0(3)
N4 Co N3 C13 . 178.0(3)
N1 Co N3 C13 . 90.8(3)
N5 Co N3 C24 . 85.8(2)
N6 Co N3 C24 . 165.9(2)
N4 Co N3 C24 . -6.04(19)
N1 Co N3 C24 . -93.3(2)
N5 Co N4 C22 . 88.6(3)
N3 Co N4 C22 . -177.3(3)
N6 Co N4 C22 . 131.7(5)
N1 Co N4 C22 . -81.8(3)
N2 Co N4 C22 . -2.9(3)
N5 Co N4 C23 . -87.6(2)
N3 Co N4 C23 . 6.52(18)
N6 Co N4 C23 . -44.4(6)
N1 Co N4 C23 . 102.1(2)
N2 Co N4 C23 . -179.07(19)
N3 Co N5 C25 . -86.3(3)
N6 Co N5 C25 . -179.2(3)
N4 Co N5 C25 . -6.4(3)
N2 Co N5 C25 . 89.5(3)
N3 Co N5 C36 . 98.9(2)
N6 Co N5 C36 . 6.0(2)
N4 Co N5 C36 . 178.8(2)
N2 Co N5 C36 . -85.3(2)
N5 Co N6 C34 . 177.1(3)
N3 Co N6 C34 . 83.2(3)
N4 Co N6 C34 . 133.2(5)
N1 Co N6 C34 . -12.7(3)
N2 Co N6 C34 . -91.9(3)
N5 Co N6 C35 . -6.62(19)
N3 Co N6 C35 . -100.5(2)
N4 Co N6 C35 . -50.6(6)
N1 Co N6 C35 . 163.57(19)
N2 Co N6 C35 . 84.3(2)
C12 N1 C1 C2 . -1.9(5)
Co N1 C1 C2 . 164.0(2)
N1 C1 C2 C3 . 1.3(5)
C1 C2 C3 C4 . 0.5(5)
C2 C3 C4 C12 . -1.6(5)
C2 C3 C4 C5 . 177.7(3)
C12 C4 C5 C6 . 2.1(5)
C3 C4 C5 C6 . -177.1(3)
C4 C5 C6 C7 . -1.9(6)
C5 C6 C7 C11 . -2.0(5)
C5 C6 C7 C8 . 179.9(3)
C11 C7 C8 C9 . 0.2(5)
C6 C7 C8 C9 . 178.4(3)
C7 C8 C9 C10 . -2.1(5)
C11 N2 C10 C9 . 0.4(5)
Co N2 C10 C9 . -176.0(2)
C8 C9 C10 N2 . 1.8(5)
C10 N2 C11 C7 . -2.4(4)
Co N2 C11 C7 . 174.7(2)
C10 N2 C11 C12 . 176.0(3)
Co N2 C11 C12 . -7.0(3)
C8 C7 C11 N2 . 2.1(5)
C6 C7 C11 N2 . -176.1(3)
C8 C7 C11 C12 . -176.2(3)
C6 C7 C11 C12 . 5.6(5)
C1 N1 C12 C4 . 0.7(4)
Co N1 C12 C4 . -167.4(2)
C1 N1 C12 C11 . -179.1(3)
Co N1 C12 C11 . 12.8(3)
C3 C4 C12 N1 . 1.0(5)
C5 C4 C12 N1 . -178.4(3)
C3 C4 C12 C11 . -179.2(3)
C5 C4 C12 C11 . 1.5(5)
N2 C11 C12 N1 . -3.9(4)
C7 C11 C12 N1 . 174.5(3)
N2 C11 C12 C4 . 176.2(3)
C7 C11 C12 C4 . -5.4(5)
C24 N3 C13 C14 . -0.1(4)
Co N3 C13 C14 . 175.7(2)
N3 C13 C14 C15 . -0.9(5)
C13 C14 C15 C16 . 0.1(5)
C14 C15 C16 C24 . 1.4(5)
C14 C15 C16 C17 . 179.1(3)
C15 C16 C17 C18 . -176.6(3)
C24 C16 C17 C18 . 1.1(5)
C16 C17 C18 C19 . -0.9(5)
C17 C18 C19 C23 . -0.5(5)
C17 C18 C19 C20 . 177.2(3)
C23 C19 C20 C21 . -1.2(5)
C18 C19 C20 C21 . -179.0(3)
C19 C20 C21 C22 . -0.3(5)
C23 N4 C22 C21 . -1.1(5)
Co N4 C22 C21 . -177.1(2)
C20 C21 C22 N4 . 1.5(5)
C22 N4 C23 C19 . -0.5(4)
Co N4 C23 C19 . 176.1(2)
C22 N4 C23 C24 . 177.2(3)
Co N4 C23 C24 . -6.1(3)
C18 C19 C23 N4 . 179.6(3)
C20 C19 C23 N4 . 1.7(4)
C18 C19 C23 C24 . 1.9(5)
C20 C19 C23 C24 . -176.0(3)
C13 N3 C24 C23 . -178.8(2)
Co N3 C24 C23 . 4.8(3)
C13 N3 C24 C16 . 1.7(4)
Co N3 C24 C16 . -174.7(2)
N4 C23 C24 N3 . 0.9(4)
C19 C23 C24 N3 . 178.8(3)
N4 C23 C24 C16 . -179.5(2)
C19 C23 C24 C16 . -1.7(4)
C15 C16 C24 N3 . -2.4(4)
C17 C16 C24 N3 . 179.7(3)
C15 C16 C24 C23 . 178.1(3)
C17 C16 C24 C23 . 0.3(4)
C36 N5 C25 C26 . -0.4(5)
Co N5 C25 C26 . -175.0(2)
N5 C25 C26 C27 . 1.8(5)
C25 C26 C27 C28 . -1.9(5)
C26 C27 C28 C36 . 0.6(5)
C26 C27 C28 C29 . -179.1(3)
C27 C28 C29 C30 . 178.3(4)
C36 C28 C29 C30 . -1.4(5)
C28 C29 C30 C31 . 0.9(6)
C29 C30 C31 C32 . -179.6(4)
C29 C30 C31 C35 . 1.3(5)
C35 C31 C32 C33 . -1.7(5)
C30 C31 C32 C33 . 179.3(3)
C31 C32 C33 C34 . 1.5(5)
C35 N6 C34 C33 . -0.2(5)
Co N6 C34 C33 . 175.9(2)
C32 C33 C34 N6 . -0.5(5)
C34 N6 C35 C31 . -0.1(4)
Co N6 C35 C31 . -176.8(2)
C34 N6 C35 C36 . -176.9(3)
Co N6 C35 C36 . 6.3(3)
C32 C31 C35 N6 . 1.0(5)
C30 C31 C35 N6 . -179.9(3)
C32 C31 C35 C36 . 177.8(3)
C30 C31 C35 C36 . -3.1(5)
C25 N5 C36 C28 . -0.9(4)
Co N5 C36 C28 . 174.6(2)
C25 N5 C36 C35 . -180.0(3)
Co N5 C36 C35 . -4.5(3)
C27 C28 C36 N5 . 0.8(5)
C29 C28 C36 N5 . -179.5(3)
C27 C28 C36 C35 . 179.9(3)
C29 C28 C36 C35 . -0.4(5)
N6 C35 C36 N5 . -1.3(4)
C31 C35 C36 N5 . -178.2(3)
N6 C35 C36 C28 . 179.6(3)
C31 C35 C36 C28 . 2.6(5)
O1 C41 C42 C43 . 149.4(4)
O2 C41 C42 C43 . -29.2(5)
C41 C42 C43 C44 . -177.8(3)
C42 C43 C44 O4 . -14.0(6)
C42 C43 C44 O3 . 167.8(4)
O12 C51 C52A C52A 2_566 -172.8(10)
O11 C51 C52A C52A 2_566 8.9(14)
O12 C51 C52B C52B 2_566 4.6(18)
O11 C51 C52B C52B 2_566 -177.6(11)
O14 C53 C54 C54 2_665 1.7(9)
O13 C53 C54 C54 2_665 -179.2(6)
O16 C55 C56 C56 2_666 -1.4(8)
O15 C55 C56 C56 2_666 177.9(5)
O17 C61 C62A C62A 2_655 27(2)
O18 C61 C62A C62A 2_655 -153.7(16)
O17 C61 C62B C62B 2_655 167.4(16)
O18 C61 C62B C62B 2_655 -9(2)
